data_4034133
loop_
_publ_author_name
'Zhang, Yu'
'Nie, Shao-Zhen'
'Ye, Jing-Jing'
'Wang, Ji-Ping'
'Zhou, Meng-Meng'
'Zhao, Chang-Qiu'
'Li, Qiang'

_publ_section_title
;
 Functional Phosphine Derivatives Having Stationary and Flexible
 Chiralities: Their Preparation and Chirality Controlling.
;
_journal_issue 13
_journal_name_full 'The Journal of organic chemistry'
_journal_page_first 8423
_journal_page_last 8439
_journal_paper_doi 10.1021/acs.joc.9b00346
_journal_volume 84
_journal_year 2019
_chemical_absolute_configuration R
_chemical_formula_sum 'C22 H30 B O P'
_chemical_formula_weight 352.24
_space_group_IT_number 4
_space_group_name_Hall 'P 2yb'
_space_group_name_H-M_alt 'P 1 21 1'
_symmetry_cell_setting monoclinic
_symmetry_space_group_name_H-M 'P 1 21 1'
_atom_sites_solution_hydrogens geom
_atom_sites_solution_primary direct
_atom_sites_solution_secondary difmap
_audit_creation_method SHELXL-97
_cell_angle_alpha 90.00
_cell_angle_beta 103.151(4)
_cell_angle_gamma 90.00
_cell_formula_units_Z 8
_cell_length_a 10.2807(9)
_cell_length_b 22.030(2)
_cell_length_c 19.2697(18)
_cell_measurement_reflns_used 3195
_cell_measurement_temperature 298(2)
_cell_measurement_theta_max 17551
_cell_measurement_theta_min 2.273
_cell_volume 4249.8(7)
_computing_cell_refinement 'Bruker SMART'
_computing_data_collection 'Bruker SMART'
_computing_data_reduction 'Bruker SAINT'
_computing_molecular_graphics 'Bruker SHELXTL'
_computing_publication_material 'Bruker SHELXTL'
_computing_structure_refinement 'SHELXL-97 (Sheldrick, 1997)'
_computing_structure_solution 'SHELXS-97 (Sheldrick, 1990)'
_diffrn_ambient_temperature 298(2)
_diffrn_measured_fraction_theta_full 0.998
_diffrn_measured_fraction_theta_max 0.998
_diffrn_measurement_device_type 'CCD area detector'
_diffrn_measurement_method 'phi and omega scans'
_diffrn_radiation_monochromator graphite
_diffrn_radiation_source 'fine-focus sealed tube'
_diffrn_radiation_type MoK\a
_diffrn_radiation_wavelength 0.71073
_diffrn_reflns_av_R_equivalents 0.0561
_diffrn_reflns_av_sigmaI/netI 0.1542
_diffrn_reflns_limit_h_max 12
_diffrn_reflns_limit_h_min -8
_diffrn_reflns_limit_k_max 25
_diffrn_reflns_limit_k_min -26
_diffrn_reflns_limit_l_max 22
_diffrn_reflns_limit_l_min -22
_diffrn_reflns_number 21583
_diffrn_reflns_theta_full 25.02
_diffrn_reflns_theta_max 25.02
_diffrn_reflns_theta_min 2.27
_exptl_absorpt_coefficient_mu 0.136
_exptl_absorpt_correction_T_max 0.9604
_exptl_absorpt_correction_T_min 0.9440
_exptl_absorpt_correction_type multi-scan
_exptl_absorpt_process_details sadabs
_exptl_crystal_colour colourless
_exptl_crystal_density_diffrn 1.101
_exptl_crystal_density_method 'not measured'
_exptl_crystal_description block
_exptl_crystal_F_000 1520
_exptl_crystal_size_max 0.43
_exptl_crystal_size_mid 0.40
_exptl_crystal_size_min 0.30
_refine_diff_density_max 0.308
_refine_diff_density_min -0.229
_refine_diff_density_rms 0.040
_refine_ls_abs_structure_details 'Flack H D (1983), Acta Cryst. A39, 876-881'
_refine_ls_abs_structure_Flack 0.01(6)
_refine_ls_extinction_method none
_refine_ls_goodness_of_fit_ref 0.963
_refine_ls_hydrogen_treatment constr
_refine_ls_matrix_type full
_refine_ls_number_parameters 917
_refine_ls_number_reflns 14309
_refine_ls_number_restraints 2006
_refine_ls_restrained_S_all 0.970
_refine_ls_R_factor_all 0.1756
_refine_ls_R_factor_gt 0.0627
_refine_ls_shift/su_max 0.001
_refine_ls_shift/su_mean 0.000
_refine_ls_structure_factor_coef Fsqd
_refine_ls_weighting_details 'calc w=1/[\s^2^(Fo^2^)+(0.0000P)^2^+0.0000P] where P=(Fo^2^+2Fc^2^)/3'
_refine_ls_weighting_scheme calc
_refine_ls_wR_factor_gt 0.0608
_refine_ls_wR_factor_ref 0.0713
_reflns_number_gt 5833
_reflns_number_total 14309
_reflns_threshold_expression >2sigma(I)
_cod_data_source_file jo9b00346_si_003.cif
_cod_data_source_block 180508f
_cod_depositor_comments
;
The following automatic conversions were performed:

data item '_symmetry_cell_setting' value 'Monoclinic' was changed to
'monoclinic' in accordance with the
/home/data/users/saulius/crontab/automatic-downloads/current/ACS/lib/dictionaries/cif_core.dic
dictionary named 'cif_core.dic' version 2.4.2 last updated on
2011-04-26.

Automatic conversion script
Id: cif_fix_values 6909 2019-04-08 15:41:33Z antanas 
;
_cod_original_cell_volume 4249.9(7)
_cod_original_sg_symbol_H-M 'P2(1)   '
_cod_database_code 4034133

loop_
_symmetry_equiv_pos_as_xyz
'x, y, z'
'-x, y+1/2, -z'

loop_
_atom_site_label
_atom_site_type_symbol
_atom_site_fract_x
_atom_site_fract_y
_atom_site_fract_z
_atom_site_U_iso_or_equiv
_atom_site_adp_type
_atom_site_occupancy
_atom_site_symmetry_multiplicity
_atom_site_calc_flag
_atom_site_refinement_flags
P1 P 0.23692(15) 0.77920(6) 0.11266(7) 0.0631(4) Uani 1 1 d .
P2 P 0.77673(14) 0.59181(6) 0.09237(7) 0.0588(4) Uani 1 1 d .
P3 P 0.46186(18) 0.51422(7) 0.43465(7) 0.0890(6) Uani 1 1 d U
P4 P 1.02464(14) 0.75666(6) 0.71501(6) 0.0603(4) Uani 1 1 d .
O1 O 0.0846(3) 0.78356(14) 0.06804(14) 0.0582(9) Uani 1 1 d .
O2 O 0.6299(3) 0.58965(15) 0.10896(14) 0.0626(9) Uani 1 1 d .
O3 O 0.4540(4) 0.53923(16) 0.35430(14) 0.0842(12) Uani 1 1 d .
O4 O 0.9068(3) 0.80524(13) 0.71230(16) 0.0682(10) Uani 1 1 d .
B1 B 0.2718(6) 0.7014(3) 0.1544(3) 0.110(3) Uani 1 1 d .
H1A H 0.2129 0.6940 0.1857 0.164 Uiso 1 1 calc R
H1B H 0.3627 0.6995 0.1810 0.164 Uiso 1 1 calc R
H1C H 0.2573 0.6711 0.1176 0.164 Uiso 1 1 calc R
B2 B 0.8169(6) 0.6742(3) 0.0792(3) 0.113(3) Uani 1 1 d .
H2A H 0.7661 0.6879 0.0338 0.169 Uiso 1 1 calc R
H2B H 0.9105 0.6783 0.0808 0.169 Uiso 1 1 calc R
H2C H 0.7945 0.6983 0.1163 0.169 Uiso 1 1 calc R
B3 B 0.3103(8) 0.4672(3) 0.4389(3) 0.153(4) Uani 1 1 d .
H3A H 0.2335 0.4932 0.4330 0.230 Uiso 1 1 calc R
H3B H 0.3247 0.4473 0.4843 0.230 Uiso 1 1 calc R
H3C H 0.2956 0.4374 0.4016 0.230 Uiso 1 1 calc R
B4 B 1.1783(5) 0.7914(3) 0.6956(3) 0.087(2) Uani 1 1 d .
H4A H 1.1548 0.8143 0.6522 0.130 Uiso 1 1 calc R
H4B H 1.2402 0.7600 0.6907 0.130 Uiso 1 1 calc R
H4C H 1.2189 0.8179 0.7341 0.130 Uiso 1 1 calc R
C1 C 0.3271(5) 0.7971(2) 0.0470(3) 0.0633(14) Uani 1 1 d U
C2 C 0.4587(6) 0.7773(3) 0.0546(3) 0.0873(17) Uani 1 1 d U
H2 H 0.4986 0.7549 0.0946 0.105 Uiso 1 1 calc R
C3 C 0.5321(6) 0.7903(3) 0.0036(4) 0.107(2) Uani 1 1 d U
H3 H 0.6198 0.7771 0.0094 0.128 Uiso 1 1 calc R
C4 C 0.4711(7) 0.8227(3) -0.0547(3) 0.107(2) Uani 1 1 d U
H4 H 0.5186 0.8324 -0.0889 0.128 Uiso 1 1 calc R
C5 C 0.3408(6) 0.8414(2) -0.0642(3) 0.0841(17) Uani 1 1 d U
H5 H 0.3019 0.8629 -0.1052 0.101 Uiso 1 1 calc R
C6 C 0.2659(5) 0.8292(2) -0.0148(3) 0.0555(13) Uani 1 1 d U
C7 C 0.1260(6) 0.8462(2) -0.0284(3) 0.0527(13) Uani 1 1 d U
C8 C 0.0426(6) 0.8244(2) 0.0113(2) 0.0527(13) Uani 1 1 d U
C9 C -0.0921(5) 0.8353(2) -0.0027(3) 0.0634(14) Uani 1 1 d U
H9 H -0.1444 0.8188 0.0260 0.076 Uiso 1 1 calc R
C10 C -0.1479(6) 0.8709(3) -0.0596(3) 0.0836(18) Uani 1 1 d U
H10 H -0.2391 0.8789 -0.0702 0.100 Uiso 1 1 calc R
C11 C -0.0687(7) 0.8946(2) -0.1009(3) 0.0823(18) Uani 1 1 d U
H11 H -0.1064 0.9194 -0.1393 0.099 Uiso 1 1 calc R
C12 C 0.0655(6) 0.8825(2) -0.0867(3) 0.0675(15) Uani 1 1 d U
H12 H 0.1172 0.8985 -0.1161 0.081 Uiso 1 1 calc R
C13 C 0.2615(6) 0.8419(2) 0.1765(2) 0.0745(16) Uani 1 1 d U
H13 H 0.2236 0.8787 0.1514 0.089 Uiso 1 1 calc R
C14 C 0.1958(6) 0.8316(2) 0.2395(3) 0.0839(17) Uani 1 1 d U
H14 H 0.2362 0.7946 0.2633 0.101 Uiso 1 1 calc R
C15 C 0.2366(7) 0.8829(3) 0.2935(3) 0.115(2) Uani 1 1 d U
H15A H 0.1996 0.9207 0.2718 0.139 Uiso 1 1 calc R
H15B H 0.1980 0.8752 0.3341 0.139 Uiso 1 1 calc R
C16 C 0.3869(7) 0.8900(3) 0.3196(3) 0.131(2) Uani 1 1 d U
H16A H 0.4052 0.9243 0.3520 0.158 Uiso 1 1 calc R
H16B H 0.4231 0.8539 0.3458 0.158 Uiso 1 1 calc R
C17 C 0.4545(7) 0.8998(3) 0.2598(3) 0.109(2) Uani 1 1 d U
H17 H 0.4223 0.9386 0.2376 0.131 Uiso 1 1 calc R
C18 C 0.4157(6) 0.8507(2) 0.2022(2) 0.0902(18) Uani 1 1 d U
H18A H 0.4558 0.8125 0.2209 0.108 Uiso 1 1 calc R
H18B H 0.4520 0.8616 0.1617 0.108 Uiso 1 1 calc R
C19 C 0.0466(7) 0.8202(3) 0.2201(3) 0.0971(19) Uani 1 1 d U
H19 H 0.0312 0.7872 0.1851 0.117 Uiso 1 1 calc R
C20 C -0.0366(5) 0.8748(2) 0.1848(3) 0.109(2) Uani 1 1 d U
H20A H -0.0355 0.9060 0.2198 0.163 Uiso 1 1 calc R
H20B H -0.1269 0.8621 0.1657 0.163 Uiso 1 1 calc R
H20C H 0.0009 0.8903 0.1471 0.163 Uiso 1 1 calc R
C21 C -0.0078(6) 0.7987(3) 0.2838(3) 0.153(3) Uani 1 1 d U
H21A H 0.0433 0.7645 0.3058 0.229 Uiso 1 1 calc R
H21B H -0.0997 0.7871 0.2677 0.229 Uiso 1 1 calc R
H21C H -0.0009 0.8310 0.3179 0.229 Uiso 1 1 calc R
C22 C 0.6068(7) 0.9048(3) 0.2844(3) 0.177(3) Uani 1 1 d U
H22A H 0.6292 0.9356 0.3203 0.266 Uiso 1 1 calc R
H22B H 0.6439 0.9152 0.2446 0.266 Uiso 1 1 calc R
H22C H 0.6428 0.8666 0.3038 0.266 Uiso 1 1 calc R
C23 C 0.8745(5) 0.5522(3) 0.1669(2) 0.0608(14) Uani 1 1 d U
C24 C 1.0106(6) 0.5639(3) 0.1901(3) 0.0871(18) Uani 1 1 d U
H24 H 1.0512 0.5950 0.1702 0.104 Uiso 1 1 calc R
C25 C 1.0843(6) 0.5271(3) 0.2447(3) 0.096(2) Uani 1 1 d U
H25 H 1.1744 0.5354 0.2626 0.115 Uiso 1 1 calc R
C26 C 1.0264(7) 0.4793(3) 0.2721(3) 0.101(2) Uani 1 1 d U
H26 H 1.0783 0.4532 0.3050 0.122 Uiso 1 1 calc R
C27 C 0.8893(7) 0.4703(3) 0.2500(3) 0.0927(18) Uani 1 1 d U
H27 H 0.8490 0.4396 0.2709 0.111 Uiso 1 1 calc R
C28 C 0.8115(6) 0.5064(3) 0.1972(3) 0.0645(14) Uani 1 1 d U
C29 C 0.6658(6) 0.4990(3) 0.1791(3) 0.0666(15) Uani 1 1 d U
C30 C 0.5821(6) 0.5402(3) 0.1382(3) 0.0610(14) Uani 1 1 d U
C31 C 0.4451(6) 0.5393(3) 0.1260(3) 0.0820(17) Uani 1 1 d U
H31 H 0.3938 0.5690 0.0982 0.098 Uiso 1 1 calc R
C32 C 0.3856(7) 0.4929(3) 0.1563(3) 0.100(2) Uani 1 1 d U
H32 H 0.2934 0.4920 0.1507 0.119 Uiso 1 1 calc R
C33 C 0.4621(7) 0.4492(3) 0.1940(3) 0.099(2) Uani 1 1 d U
H33 H 0.4208 0.4170 0.2116 0.119 Uiso 1 1 calc R
C34 C 0.5992(7) 0.4507(3) 0.2073(3) 0.0902(18) Uani 1 1 d U
H34 H 0.6490 0.4203 0.2346 0.108 Uiso 1 1 calc R
C35 C 0.7828(4) 0.5410(2) 0.0170(2) 0.0506(12) Uani 1 1 d U
H35 H 0.7620 0.4997 0.0300 0.061 Uiso 1 1 calc R
C36 C 0.6862(4) 0.5576(2) -0.0539(2) 0.0569(14) Uani 1 1 d U
H36 H 0.7032 0.6002 -0.0638 0.068 Uiso 1 1 calc R
C37 C 0.7211(5) 0.5202(2) -0.1133(2) 0.0669(15) Uani 1 1 d U
H37A H 0.7024 0.4778 -0.1057 0.080 Uiso 1 1 calc R
H37B H 0.6635 0.5325 -0.1583 0.080 Uiso 1 1 calc R
C38 C 0.8651(5) 0.5258(2) -0.1191(2) 0.0664(15) Uani 1 1 d U
H38A H 0.8794 0.5009 -0.1582 0.080 Uiso 1 1 calc R
H38B H 0.8838 0.5676 -0.1292 0.080 Uiso 1 1 calc R
C39 C 0.9580(5) 0.5062(2) -0.0516(2) 0.0549(13) Uani 1 1 d U
H39 H 0.9402 0.4633 -0.0439 0.066 Uiso 1 1 calc R
C40 C 0.9295(4) 0.5425(2) 0.0110(2) 0.0571(13) Uani 1 1 d U
H40A H 0.9553 0.5844 0.0063 0.069 Uiso 1 1 calc R
H40B H 0.9851 0.5267 0.0548 0.069 Uiso 1 1 calc R
C41 C 0.5355(5) 0.5523(3) -0.0548(3) 0.0744(16) Uani 1 1 d U
H41 H 0.5209 0.5763 -0.0145 0.089 Uiso 1 1 calc R
C42 C 0.4496(5) 0.5808(3) -0.1214(2) 0.133(2) Uani 1 1 d U
H42A H 0.4619 0.5592 -0.1627 0.200 Uiso 1 1 calc R
H42B H 0.4752 0.6225 -0.1246 0.200 Uiso 1 1 calc R
H42C H 0.3573 0.5789 -0.1192 0.200 Uiso 1 1 calc R
C43 C 0.4885(5) 0.4887(3) -0.0443(2) 0.096(2) Uani 1 1 d U
H43A H 0.4990 0.4636 -0.0834 0.145 Uiso 1 1 calc R
H43B H 0.3961 0.4897 -0.0423 0.145 Uiso 1 1 calc R
H43C H 0.5406 0.4724 -0.0005 0.145 Uiso 1 1 calc R
C44 C 1.1024(5) 0.5121(2) -0.0539(2) 0.0849(17) Uani 1 1 d U
H44A H 1.1202 0.5530 -0.0660 0.127 Uiso 1 1 calc R
H44B H 1.1220 0.4848 -0.0890 0.127 Uiso 1 1 calc R
H44C H 1.1574 0.5022 -0.0080 0.127 Uiso 1 1 calc R
C45 C 0.6206(7) 0.4763(3) 0.4500(3) 0.0910(19) Uani 1 1 d U
C46 C 0.6381(7) 0.4225(3) 0.4907(3) 0.125(2) Uani 1 1 d U
H46 H 0.5697 0.4068 0.5097 0.150 Uiso 1 1 calc R
C47 C 0.7608(9) 0.3943(4) 0.5014(3) 0.138(3) Uani 1 1 d U
H47 H 0.7747 0.3591 0.5286 0.165 Uiso 1 1 calc R
C48 C 0.8624(8) 0.4159(4) 0.4737(3) 0.137(3) Uani 1 1 d U
H48 H 0.9451 0.3966 0.4836 0.164 Uiso 1 1 calc R
C49 C 0.8403(8) 0.4678(3) 0.4299(3) 0.119(2) Uani 1 1 d U
H49 H 0.9071 0.4821 0.4087 0.143 Uiso 1 1 calc R
C50 C 0.7167(8) 0.4979(3) 0.4185(3) 0.0891(18) Uani 1 1 d U
C51 C 0.6947(7) 0.5507(3) 0.3717(3) 0.0787(17) Uani 1 1 d U
C52 C 0.5638(7) 0.5694(3) 0.3395(3) 0.0764(17) Uani 1 1 d U
C53 C 0.5377(6) 0.6154(3) 0.2909(3) 0.0854(18) Uani 1 1 d U
H53 H 0.4501 0.6255 0.2691 0.102 Uiso 1 1 calc R
C54 C 0.6424(7) 0.6465(3) 0.2748(3) 0.095(2) Uani 1 1 d U
H54 H 0.6256 0.6778 0.2416 0.114 Uiso 1 1 calc R
C55 C 0.7722(6) 0.6318(3) 0.3071(3) 0.0928(18) Uani 1 1 d U
H55 H 0.8428 0.6541 0.2974 0.111 Uiso 1 1 calc R
C56 C 0.7965(6) 0.5834(3) 0.3541(3) 0.0929(18) Uani 1 1 d U
H56 H 0.8845 0.5727 0.3744 0.112 Uiso 1 1 calc R
C57 C 0.4876(5) 0.5809(2) 0.4935(2) 0.0596(13) Uani 1 1 d U
H57 H 0.5533 0.6079 0.4798 0.072 Uiso 1 1 calc R
C58 C 0.3576(5) 0.6165(2) 0.4907(2) 0.0711(15) Uani 1 1 d U
H58 H 0.2925 0.5876 0.5014 0.085 Uiso 1 1 calc R
C59 C 0.3800(5) 0.6644(2) 0.5488(3) 0.0825(16) Uani 1 1 d U
H59A H 0.4437 0.6940 0.5394 0.099 Uiso 1 1 calc R
H59B H 0.2965 0.6853 0.5473 0.099 Uiso 1 1 calc R
C60 C 0.4313(5) 0.6384(2) 0.6228(2) 0.0815(16) Uani 1 1 d U
H60A H 0.3663 0.6102 0.6337 0.098 Uiso 1 1 calc R
H60B H 0.4437 0.6709 0.6576 0.098 Uiso 1 1 calc R
C61 C 0.5642(5) 0.6057(2) 0.6269(2) 0.0634(15) Uani 1 1 d U
H61 H 0.6287 0.6352 0.6168 0.076 Uiso 1 1 calc R
C62 C 0.5452(5) 0.5564(2) 0.5700(2) 0.0701(15) Uani 1 1 d U
H62A H 0.4853 0.5257 0.5809 0.084 Uiso 1 1 calc R
H62B H 0.6306 0.5372 0.5713 0.084 Uiso 1 1 calc R
C63 C 0.2968(5) 0.6433(3) 0.4171(3) 0.0871(17) Uani 1 1 d U
H63 H 0.3040 0.6117 0.3823 0.105 Uiso 1 1 calc R
C64 C 0.1475(6) 0.6554(3) 0.4085(3) 0.156(3) Uani 1 1 d U
H64A H 0.1044 0.6192 0.4197 0.234 Uiso 1 1 calc R
H64B H 0.1091 0.6673 0.3603 0.234 Uiso 1 1 calc R
H64C H 0.1353 0.6874 0.4403 0.234 Uiso 1 1 calc R
C65 C 0.3699(5) 0.6984(3) 0.3977(2) 0.108(2) Uani 1 1 d U
H65A H 0.3637 0.7312 0.4297 0.162 Uiso 1 1 calc R
H65B H 0.3301 0.7106 0.3497 0.162 Uiso 1 1 calc R
H65C H 0.4622 0.6884 0.4014 0.162 Uiso 1 1 calc R
C66 C 0.6191(5) 0.5797(2) 0.70033(19) 0.102(2) Uani 1 1 d U
H66A H 0.6392 0.6121 0.7343 0.153 Uiso 1 1 calc R
H66B H 0.6990 0.5571 0.7003 0.153 Uiso 1 1 calc R
H66C H 0.5539 0.5532 0.7129 0.153 Uiso 1 1 calc R
C67 C 1.0471(6) 0.7298(2) 0.8038(3) 0.0603(14) Uani 1 1 d U
C68 C 1.1712(6) 0.7108(2) 0.8410(3) 0.0763(16) Uani 1 1 d U
H68 H 1.2436 0.7119 0.8196 0.092 Uiso 1 1 calc R
C69 C 1.1881(6) 0.6898(2) 0.9116(3) 0.0844(18) Uani 1 1 d U
H69 H 1.2719 0.6777 0.9373 0.101 Uiso 1 1 calc R
C70 C 1.0805(7) 0.6875(3) 0.9419(3) 0.0880(19) Uani 1 1 d U
H70 H 1.0914 0.6730 0.9881 0.106 Uiso 1 1 calc R
C71 C 0.9562(6) 0.7064(2) 0.9052(3) 0.0780(17) Uani 1 1 d U
H71 H 0.8842 0.7049 0.9269 0.094 Uiso 1 1 calc R
C72 C 0.9379(6) 0.7280(2) 0.8344(3) 0.0637(14) Uani 1 1 d U
C73 C 0.8079(6) 0.7492(2) 0.7970(3) 0.0676(15) Uani 1 1 d U
C74 C 0.7963(6) 0.7885(3) 0.7381(3) 0.0692(15) Uani 1 1 d U
C75 C 0.6744(7) 0.8129(3) 0.7030(3) 0.0951(19) Uani 1 1 d U
H75 H 0.6710 0.8395 0.6651 0.114 Uiso 1 1 calc R
C76 C 0.5596(7) 0.7983(3) 0.7234(4) 0.111(2) Uani 1 1 d U
H76 H 0.4775 0.8138 0.6994 0.134 Uiso 1 1 calc R
C77 C 0.5690(7) 0.7601(3) 0.7802(3) 0.104(2) Uani 1 1 d U
H77 H 0.4914 0.7501 0.7947 0.124 Uiso 1 1 calc R
C78 C 0.6889(7) 0.7356(3) 0.8173(3) 0.0923(18) Uani 1 1 d U
H78 H 0.6902 0.7100 0.8558 0.111 Uiso 1 1 calc R
C79 C 0.9539(5) 0.6938(2) 0.6578(2) 0.0588(13) Uani 1 1 d U
H79 H 0.8618 0.6883 0.6627 0.071 Uiso 1 1 calc R
C80 C 0.9488(5) 0.7043(2) 0.5777(2) 0.0640(14) Uani 1 1 d U
H80 H 1.0415 0.7104 0.5743 0.077 Uiso 1 1 calc R
C81 C 0.9018(5) 0.6460(2) 0.5361(2) 0.0884(17) Uani 1 1 d U
H81A H 0.8101 0.6380 0.5383 0.106 Uiso 1 1 calc R
H81B H 0.9034 0.6523 0.4864 0.106 Uiso 1 1 calc R
C82 C 0.9857(6) 0.5913(3) 0.5635(3) 0.1010(19) Uani 1 1 d U
H82A H 1.0765 0.5980 0.5587 0.121 Uiso 1 1 calc R
H82B H 0.9507 0.5561 0.5349 0.121 Uiso 1 1 calc R
C83 C 0.9862(6) 0.5789(2) 0.6410(3) 0.0834(16) Uani 1 1 d U
H83 H 0.8941 0.5703 0.6440 0.100 Uiso 1 1 calc R
C84 C 1.0321(5) 0.6349(2) 0.6854(2) 0.0776(16) Uani 1 1 d U
H84A H 1.1261 0.6415 0.6870 0.093 Uiso 1 1 calc R
H84B H 1.0237 0.6274 0.7338 0.093 Uiso 1 1 calc R
C85 C 1.0705(6) 0.5237(3) 0.6691(3) 0.140(3) Uani 1 1 d U
H85A H 1.1627 0.5323 0.6708 0.210 Uiso 1 1 calc R
H85B H 1.0420 0.4898 0.6381 0.210 Uiso 1 1 calc R
H85C H 1.0599 0.5142 0.7161 0.210 Uiso 1 1 calc R
C86 C 0.8731(5) 0.7617(3) 0.5464(2) 0.0774(16) Uani 1 1 d U
H86 H 0.9032 0.7952 0.5797 0.093 Uiso 1 1 calc R
C87 C 0.9077(5) 0.7782(3) 0.4743(2) 0.115(2) Uani 1 1 d U
H87A H 1.0024 0.7839 0.4814 0.173 Uiso 1 1 calc R
H87B H 0.8626 0.8151 0.4562 0.173 Uiso 1 1 calc R
H87C H 0.8794 0.7460 0.4407 0.173 Uiso 1 1 calc R
C88 C 0.7218(5) 0.7559(2) 0.5362(2) 0.1042(19) Uani 1 1 d U
H88A H 0.6889 0.7254 0.5010 0.156 Uiso 1 1 calc R
H88B H 0.6803 0.7941 0.5207 0.156 Uiso 1 1 calc R
H88C H 0.7010 0.7445 0.5806 0.156 Uiso 1 1 calc R

loop_
_atom_site_aniso_label
_atom_site_aniso_U_11
_atom_site_aniso_U_22
_atom_site_aniso_U_33
_atom_site_aniso_U_23
_atom_site_aniso_U_13
_atom_site_aniso_U_12
P1 0.0682(11) 0.0531(10) 0.0608(8) 0.0043(8) -0.0004(9) 0.0025(9)
P2 0.0639(11) 0.0524(10) 0.0653(9) 0.0011(8) 0.0254(8) -0.0015(9)
P3 0.1372(17) 0.0763(12) 0.0446(9) -0.0040(9) 0.0023(10) -0.0082(12)
P4 0.0658(11) 0.0564(10) 0.0614(9) -0.0076(8) 0.0204(8) -0.0104(9)
O1 0.052(2) 0.058(2) 0.0595(18) 0.0100(19) 0.0035(18) -0.0013(19)
O2 0.055(2) 0.061(2) 0.076(2) 0.002(2) 0.024(2) 0.004(2)
O3 0.117(3) 0.089(3) 0.0380(19) -0.0014(19) 0.000(2) -0.001(3)
O4 0.067(3) 0.053(2) 0.090(2) 0.0012(18) 0.029(2) 0.003(2)
B1 0.099(6) 0.060(5) 0.139(6) 0.024(4) -0.037(5) 0.012(5)
B2 0.157(8) 0.062(5) 0.139(6) -0.006(4) 0.075(6) -0.017(5)
B3 0.226(11) 0.127(8) 0.102(6) -0.016(5) 0.028(6) -0.109(7)
B4 0.084(5) 0.082(5) 0.102(5) -0.005(4) 0.036(4) -0.015(4)
C1 0.060(3) 0.064(3) 0.061(3) -0.008(3) 0.003(3) 0.004(3)
C2 0.080(4) 0.091(4) 0.089(4) -0.001(4) 0.015(3) 0.007(4)
C3 0.070(4) 0.129(5) 0.121(4) -0.017(4) 0.024(4) 0.014(4)
C4 0.094(5) 0.130(5) 0.107(4) -0.019(4) 0.043(4) -0.020(4)
C5 0.077(4) 0.089(4) 0.091(4) -0.007(3) 0.029(4) -0.007(3)
C6 0.063(3) 0.052(3) 0.057(3) -0.008(3) 0.025(3) -0.009(3)
C7 0.059(3) 0.045(3) 0.051(3) -0.003(3) 0.007(3) -0.007(3)
C8 0.052(4) 0.044(3) 0.059(3) 0.002(3) 0.006(3) 0.002(3)
C9 0.053(4) 0.057(3) 0.079(3) 0.004(3) 0.014(3) 0.003(3)
C10 0.065(4) 0.079(4) 0.097(4) -0.001(4) -0.001(4) 0.012(4)
C11 0.099(5) 0.059(4) 0.076(4) 0.014(3) -0.006(4) 0.021(4)
C12 0.086(4) 0.048(3) 0.065(3) 0.003(3) 0.011(3) -0.003(3)
C13 0.098(4) 0.063(3) 0.060(3) -0.004(3) 0.012(3) -0.012(3)
C14 0.125(5) 0.065(4) 0.061(3) 0.006(3) 0.021(4) -0.014(4)
C15 0.170(5) 0.107(5) 0.066(4) -0.009(4) 0.020(4) -0.009(5)
C16 0.191(6) 0.119(5) 0.075(4) -0.022(4) 0.011(5) -0.026(5)
C17 0.143(5) 0.102(5) 0.070(4) -0.016(4) -0.001(4) -0.029(4)
C18 0.106(4) 0.081(4) 0.070(3) -0.002(3) -0.007(4) -0.012(4)
C19 0.132(6) 0.095(5) 0.079(4) 0.015(4) 0.054(4) -0.009(5)
C20 0.133(6) 0.095(5) 0.108(4) 0.000(4) 0.049(4) -0.005(4)
C21 0.178(7) 0.187(7) 0.113(4) 0.044(5) 0.075(5) 0.017(6)
C22 0.160(7) 0.190(8) 0.143(6) -0.045(5) -0.047(6) -0.051(7)
C23 0.056(3) 0.078(4) 0.049(3) -0.013(3) 0.013(3) 0.005(3)
C24 0.075(4) 0.118(5) 0.070(3) -0.025(3) 0.020(3) 0.011(4)
C25 0.084(5) 0.134(6) 0.068(4) -0.028(4) 0.012(4) 0.014(4)
C26 0.097(5) 0.126(5) 0.071(4) -0.014(4) -0.003(4) 0.036(4)
C27 0.110(4) 0.106(4) 0.063(3) -0.006(3) 0.021(4) 0.020(4)
C28 0.084(4) 0.066(3) 0.041(3) -0.008(3) 0.010(3) 0.027(3)
C29 0.091(4) 0.058(3) 0.056(3) -0.004(3) 0.028(3) -0.003(3)
C30 0.062(4) 0.063(3) 0.061(3) -0.009(3) 0.021(3) -0.013(3)
C31 0.096(4) 0.072(4) 0.081(4) -0.011(3) 0.028(4) -0.013(4)
C32 0.103(5) 0.089(5) 0.116(5) -0.026(4) 0.042(4) -0.023(4)
C33 0.123(5) 0.076(4) 0.105(4) 0.001(4) 0.038(4) -0.023(4)
C34 0.108(4) 0.079(4) 0.087(4) -0.006(3) 0.030(4) -0.007(4)
C35 0.045(3) 0.060(3) 0.049(2) 0.002(2) 0.015(2) 0.002(3)
C36 0.053(3) 0.070(3) 0.051(3) 0.013(3) 0.019(3) 0.020(3)
C37 0.064(4) 0.081(4) 0.053(3) 0.004(3) 0.008(3) 0.016(3)
C38 0.073(4) 0.066(4) 0.065(3) -0.004(3) 0.027(3) 0.020(3)
C39 0.056(4) 0.054(3) 0.059(3) -0.001(3) 0.021(3) 0.000(3)
C40 0.055(3) 0.055(3) 0.063(3) -0.003(3) 0.019(3) 0.009(3)
C41 0.054(4) 0.106(4) 0.062(3) -0.005(3) 0.010(3) 0.033(4)
C42 0.084(5) 0.211(7) 0.094(4) 0.007(5) -0.004(4) 0.060(5)
C43 0.058(4) 0.130(6) 0.099(4) -0.016(4) 0.015(4) -0.022(4)
C44 0.077(4) 0.083(4) 0.105(4) -0.006(4) 0.043(4) 0.009(4)
C45 0.159(5) 0.068(4) 0.037(3) -0.003(3) 0.002(3) 0.043(4)
C46 0.190(6) 0.108(5) 0.062(4) 0.002(4) -0.001(4) 0.059(5)
C47 0.214(8) 0.112(5) 0.082(4) 0.025(4) 0.025(5) 0.068(5)
C48 0.196(6) 0.122(6) 0.083(4) 0.004(4) 0.012(5) 0.089(5)
C49 0.177(5) 0.114(5) 0.058(3) -0.014(3) 0.009(4) 0.065(4)
C50 0.130(5) 0.088(4) 0.041(3) -0.016(3) 0.002(3) 0.045(4)
C51 0.121(4) 0.079(4) 0.033(3) -0.011(3) 0.012(3) 0.039(4)
C52 0.107(4) 0.083(4) 0.034(3) -0.005(3) 0.007(3) 0.013(4)
C53 0.103(4) 0.100(4) 0.052(3) -0.002(3) 0.013(3) 0.016(4)
C54 0.113(5) 0.102(5) 0.067(4) -0.010(3) 0.013(4) 0.018(4)
C55 0.108(5) 0.101(4) 0.068(4) -0.018(3) 0.017(4) -0.001(4)
C56 0.119(4) 0.102(4) 0.053(3) -0.015(3) 0.010(3) 0.031(4)
C57 0.075(3) 0.062(3) 0.037(2) 0.005(2) 0.001(3) 0.010(3)
C58 0.070(4) 0.087(4) 0.054(3) 0.005(3) 0.009(3) 0.001(3)
C59 0.080(4) 0.086(4) 0.085(4) -0.001(3) 0.026(3) 0.021(3)
C60 0.089(4) 0.094(4) 0.063(3) -0.009(3) 0.020(3) -0.002(4)
C61 0.081(4) 0.073(4) 0.033(3) -0.008(3) 0.007(3) -0.001(3)
C62 0.095(4) 0.064(3) 0.048(3) -0.009(3) 0.009(3) -0.003(3)
C63 0.077(4) 0.105(5) 0.071(4) 0.020(3) 0.000(4) 0.023(4)
C64 0.088(5) 0.228(8) 0.148(5) 0.046(5) 0.019(5) 0.060(6)
C65 0.135(5) 0.107(5) 0.080(4) 0.028(4) 0.018(4) 0.036(5)
C66 0.125(5) 0.137(6) 0.039(3) -0.017(4) 0.010(3) -0.006(4)
C67 0.069(4) 0.051(3) 0.067(3) -0.008(3) 0.029(3) -0.006(3)
C68 0.098(4) 0.070(4) 0.062(3) -0.009(3) 0.020(3) -0.006(3)
C69 0.113(5) 0.057(4) 0.074(4) -0.010(3) 0.002(4) -0.008(4)
C70 0.139(5) 0.059(4) 0.066(4) -0.005(3) 0.023(4) -0.013(4)
C71 0.106(4) 0.059(4) 0.079(4) -0.014(3) 0.042(4) -0.030(3)
C72 0.085(4) 0.049(3) 0.063(3) -0.021(3) 0.029(3) -0.024(3)
C73 0.076(4) 0.056(3) 0.083(4) -0.027(3) 0.044(3) -0.023(3)
C74 0.064(4) 0.072(4) 0.077(4) -0.034(3) 0.027(3) -0.009(3)
C75 0.075(4) 0.093(4) 0.117(4) -0.029(4) 0.022(4) -0.016(4)
C76 0.083(5) 0.109(5) 0.147(5) -0.051(4) 0.037(5) -0.003(4)
C77 0.083(5) 0.110(5) 0.128(5) -0.040(4) 0.047(4) -0.023(4)
C78 0.092(4) 0.086(4) 0.108(4) -0.032(3) 0.042(4) -0.025(4)
C79 0.066(3) 0.057(3) 0.062(3) -0.017(3) 0.033(3) -0.009(3)
C80 0.069(4) 0.060(4) 0.068(3) -0.014(3) 0.025(3) -0.005(3)
C81 0.105(4) 0.093(4) 0.070(3) -0.020(3) 0.025(3) -0.012(4)
C82 0.121(5) 0.088(4) 0.095(4) -0.050(4) 0.027(4) -0.005(4)
C83 0.109(4) 0.059(4) 0.084(4) -0.014(3) 0.025(4) -0.009(3)
C84 0.102(4) 0.057(3) 0.077(3) -0.020(3) 0.027(3) -0.009(3)
C85 0.197(7) 0.065(5) 0.154(5) -0.003(4) 0.033(5) 0.021(5)
C86 0.077(4) 0.083(4) 0.069(3) -0.006(3) 0.012(3) -0.013(4)
C87 0.160(6) 0.126(5) 0.062(3) 0.010(4) 0.031(4) -0.032(5)
C88 0.096(5) 0.096(5) 0.114(4) 0.001(4) 0.012(4) -0.005(4)

loop_
_atom_type_symbol
_atom_type_description
_atom_type_scat_dispersion_real
_atom_type_scat_dispersion_imag
_atom_type_scat_source
C C 0.0033 0.0016 'International Tables Vol C Tables 4.2.6.8 and 6.1.1.4'
H H 0.0000 0.0000 'International Tables Vol C Tables 4.2.6.8 and 6.1.1.4'
B B 0.0013 0.0007 'International Tables Vol C Tables 4.2.6.8 and 6.1.1.4'
O O 0.0106 0.0060 'International Tables Vol C Tables 4.2.6.8 and 6.1.1.4'
P P 0.1023 0.0942 'International Tables Vol C Tables 4.2.6.8 and 6.1.1.4'

loop_
_geom_angle_atom_site_label_1
_geom_angle_atom_site_label_2
_geom_angle_atom_site_label_3
_geom_angle
O1 P1 C1 102.0(2)
O1 P1 C13 106.5(2)
C1 P1 C13 107.3(2)
O1 P1 B1 110.4(2)
C1 P1 B1 115.2(3)
C13 P1 B1 114.5(2)
O2 P2 C23 102.0(2)
O2 P2 C35 109.81(19)
C23 P2 C35 102.9(2)
O2 P2 B2 107.3(2)
C23 P2 B2 118.5(3)
C35 P2 B2 115.4(2)
O3 P3 C45 99.2(3)
O3 P3 C57 106.57(19)
C45 P3 C57 105.8(2)
O3 P3 B3 111.3(3)
C45 P3 B3 117.7(4)
C57 P3 B3 114.6(3)
O4 P4 C67 100.6(2)
O4 P4 C79 107.0(2)
C67 P4 C79 106.1(2)
O4 P4 B4 112.7(2)
C67 P4 B4 113.5(3)
C79 P4 B4 115.6(2)
C8 O1 P1 122.9(3)
C30 O2 P2 123.0(4)
C52 O3 P3 119.2(3)
C74 O4 P4 118.9(3)
C2 C1 C6 118.8(5)
C2 C1 P1 120.5(4)
C6 C1 P1 120.7(4)
C3 C2 C1 121.9(6)
C4 C3 C2 117.9(6)
C3 C4 C5 121.3(7)
C4 C5 C6 122.1(6)
C5 C6 C1 118.0(5)
C5 C6 C7 120.8(5)
C1 C6 C7 121.1(5)
C8 C7 C12 115.5(5)
C8 C7 C6 122.2(5)
C12 C7 C6 122.1(5)
C7 C8 C9 124.4(5)
C7 C8 O1 122.8(5)
C9 C8 O1 112.5(5)
C10 C9 C8 118.7(5)
C9 C10 C11 119.4(6)
C10 C11 C12 121.0(6)
C11 C12 C7 120.9(5)
C14 C13 C18 111.4(4)
C14 C13 P1 113.8(4)
C18 C13 P1 106.5(4)
C19 C14 C15 113.4(6)
C19 C14 C13 115.6(5)
C15 C14 C13 109.2(5)
C16 C15 C14 113.8(6)
C17 C16 C15 112.2(5)
C16 C17 C22 113.3(5)
C16 C17 C18 111.5(5)
C22 C17 C18 110.7(6)
C17 C18 C13 113.3(5)
C14 C19 C21 112.7(5)
C14 C19 C20 114.1(5)
C21 C19 C20 109.1(5)
C24 C23 C28 121.8(5)
C24 C23 P2 120.6(5)
C28 C23 P2 117.4(4)
C23 C24 C25 117.7(6)
C26 C25 C24 121.5(7)
C25 C26 C27 119.4(7)
C26 C27 C28 121.0(6)
C27 C28 C23 118.3(6)
C27 C28 C29 119.8(6)
C23 C28 C29 121.7(5)
C30 C29 C34 114.7(6)
C30 C29 C28 122.5(6)
C34 C29 C28 122.6(6)
O2 C30 C29 121.8(5)
O2 C30 C31 113.0(6)
C29 C30 C31 125.0(6)
C30 C31 C32 118.1(6)
C33 C32 C31 119.6(7)
C32 C33 C34 122.2(7)
C33 C34 C29 120.2(6)
C36 C35 C40 111.9(3)
C36 C35 P2 115.1(3)
C40 C35 P2 104.8(3)
C37 C36 C35 108.9(3)
C37 C36 C41 110.9(4)
C35 C36 C41 115.6(4)
C38 C37 C36 114.4(4)
C39 C38 C37 110.7(4)
C38 C39 C44 113.0(4)
C38 C39 C40 109.7(4)
C44 C39 C40 110.2(4)
C39 C40 C35 114.5(4)
C43 C41 C42 110.8(5)
C43 C41 C36 114.7(4)
C42 C41 C36 111.4(4)
C50 C45 C46 122.0(7)
C50 C45 P3 119.3(5)
C46 C45 P3 118.5(6)
C47 C46 C45 117.2(7)
C48 C47 C46 122.8(8)
C47 C48 C49 118.9(8)
C50 C49 C48 119.5(7)
C45 C50 C49 119.3(7)
C45 C50 C51 122.0(7)
C49 C50 C51 118.7(8)
C56 C51 C52 116.2(6)
C56 C51 C50 123.4(7)
C52 C51 C50 120.3(7)
C53 C52 O3 116.9(6)
C53 C52 C51 122.6(7)
O3 C52 C51 120.5(6)
C52 C53 C54 119.0(7)
C53 C54 C55 120.7(6)
C54 C55 C56 119.3(6)
C51 C56 C55 122.0(6)
C58 C57 C62 110.6(4)
C58 C57 P3 112.5(3)
C62 C57 P3 106.1(3)
C59 C58 C63 112.2(5)
C59 C58 C57 110.0(4)
C63 C58 C57 113.4(4)
C60 C59 C58 113.2(4)
C59 C60 C61 110.0(4)
C66 C61 C62 111.3(4)
C66 C61 C60 111.4(4)
C62 C61 C60 109.4(4)
C61 C62 C57 113.2(4)
C65 C63 C64 111.9(5)
C65 C63 C58 114.5(5)
C64 C63 C58 110.8(5)
C68 C67 C72 120.9(5)
C68 C67 P4 120.3(4)
C72 C67 P4 118.8(4)
C67 C68 C69 119.9(6)
C70 C69 C68 119.4(6)
C69 C70 C71 121.2(6)
C70 C71 C72 120.0(6)
C67 C72 C71 118.6(6)
C67 C72 C73 121.8(5)
C71 C72 C73 119.6(6)
C78 C73 C74 115.9(6)
C78 C73 C72 124.0(6)
C74 C73 C72 120.0(6)
O4 C74 C75 116.4(6)
O4 C74 C73 121.6(6)
C75 C74 C73 122.0(6)
C76 C75 C74 120.8(7)
C77 C76 C75 117.9(8)
C76 C77 C78 123.1(7)
C77 C78 C73 120.3(6)
C80 C79 C84 111.3(4)
C80 C79 P4 114.2(3)
C84 C79 P4 108.9(3)
C81 C80 C86 114.4(4)
C81 C80 C79 109.4(4)
C86 C80 C79 114.4(4)
C82 C81 C80 113.6(4)
C81 C82 C83 111.3(5)
C84 C83 C82 109.9(4)
C84 C83 C85 111.8(4)
C82 C83 C85 111.7(5)
C83 C84 C79 114.6(4)
C88 C86 C80 113.1(5)
C88 C86 C87 109.7(4)
C80 C86 C87 110.2(4)

loop_
_geom_bond_atom_site_label_1
_geom_bond_atom_site_label_2
_geom_bond_distance
P1 O1 1.609(3)
P1 C1 1.774(5)
P1 C13 1.828(4)
P1 B1 1.893(5)
P2 O2 1.613(3)
P2 C23 1.783(5)
P2 C35 1.846(4)
P2 B2 1.892(6)
P3 O3 1.628(3)
P3 C45 1.798(7)
P3 C57 1.839(4)
P3 B3 1.888(7)
P4 O4 1.609(3)
P4 C67 1.774(5)
P4 C79 1.815(4)
P4 B4 1.869(5)
O1 C8 1.406(5)
O2 C30 1.368(5)
O3 C52 1.394(6)
O4 C74 1.389(5)
C1 C2 1.397(6)
C1 C6 1.406(6)
C2 C3 1.397(6)
C3 C4 1.358(7)
C4 C5 1.374(7)
C5 C6 1.380(6)
C6 C7 1.451(6)
C7 C8 1.360(6)
C7 C12 1.404(5)
C8 C9 1.370(6)
C9 C10 1.364(6)
C10 C11 1.366(6)
C11 C12 1.370(6)
C13 C14 1.534(6)
C13 C18 1.561(6)
C14 C19 1.515(7)
C14 C15 1.527(6)
C15 C16 1.520(7)
C16 C17 1.490(7)
C17 C22 1.534(7)
C17 C18 1.535(6)
C19 C21 1.536(6)
C19 C20 1.541(6)
C23 C24 1.393(6)
C23 C28 1.398(6)
C24 C25 1.405(6)
C25 C26 1.374(7)
C26 C27 1.391(7)
C27 C28 1.392(6)
C28 C29 1.468(6)
C29 C30 1.369(6)
C29 C34 1.438(6)
C30 C31 1.374(6)
C31 C32 1.387(6)
C32 C33 1.345(7)
C33 C34 1.374(7)
C35 C36 1.540(5)
C35 C40 1.539(5)
C36 C37 1.518(5)
C36 C41 1.551(6)
C37 C38 1.515(5)
C38 C39 1.491(5)
C39 C44 1.501(5)
C39 C40 1.530(5)
C41 C43 1.510(6)
C41 C42 1.519(6)
C45 C50 1.357(8)
C45 C46 1.409(7)
C46 C47 1.379(8)
C47 C48 1.361(9)
C48 C49 1.410(8)
C49 C50 1.405(7)
C50 C51 1.458(7)
C51 C56 1.376(7)
C51 C52 1.409(7)
C52 C53 1.364(6)
C53 C54 1.370(7)
C54 C55 1.377(6)
C55 C56 1.383(6)
C57 C58 1.538(6)
C57 C62 1.555(5)
C58 C59 1.518(6)
C58 C63 1.532(6)
C59 C60 1.514(5)
C60 C61 1.531(6)
C61 C66 1.512(5)
C61 C62 1.523(5)
C63 C65 1.520(6)
C63 C64 1.529(6)
C67 C68 1.379(6)
C67 C72 1.382(6)
C68 C69 1.410(6)
C69 C70 1.364(6)
C70 C71 1.376(6)
C71 C72 1.417(6)
C72 C73 1.445(6)
C73 C78 1.399(6)
C73 C74 1.411(6)
C74 C75 1.389(7)
C75 C76 1.366(7)
C76 C77 1.365(7)
C77 C78 1.385(7)
C79 C80 1.550(5)
C79 C84 1.556(6)
C80 C81 1.533(6)
C80 C86 1.534(6)
C81 C82 1.506(6)
C82 C83 1.518(5)
C83 C84 1.515(6)
C83 C85 1.519(6)
C86 C88 1.529(6)
C86 C87 1.555(5)
